data_1512454
loop_
_publ_author_name
'Dmitry S. Perekalin'
'Maria V. Babak'
'Eduard E. Karslyan'
'Yulia V. Nelyubina'
'Alexander R. Kudinov'

_publ_section_title
;
 Synthesis of iron complexes [(n5-indenyl)FeL3]+ from the readily
 available[(n5-indenyl)Fe(n6-indene)]+
;
_journal_name_full
;
Inorganica Chimica Acta
;
_journal_page_first 73
_journal_page_last 76
_journal_paper_doi 10.1016/j.ica.2012.06.018
_journal_volume 392
_journal_year 2012
_chemical_formula_moiety 'C24 H34 Fe N3, F6 P'
_chemical_formula_sum 'C24 H34 F6 Fe N3 P'
_chemical_formula_weight 565.36
_chemical_name_systematic
; 
 ? 
;
_space_group_IT_number 19
_symmetry_cell_setting orthorhombic
_symmetry_space_group_name_Hall 'P 2ac 2ab'
_symmetry_space_group_name_H-M 'P 21 21 21'
_atom_sites_solution_hydrogens geom
_atom_sites_solution_primary direct
_atom_sites_solution_secondary difmap
_audit_creation_method SHELXL-97
_cell_angle_alpha 90.00
_cell_angle_beta 90.00
_cell_angle_gamma 90.00
_cell_formula_units_Z 4
_cell_length_a 11.210(8)
_cell_length_b 14.566(9)
_cell_length_c 17.044(10)
_cell_measurement_reflns_used 3566
_cell_measurement_temperature 100(2)
_cell_measurement_theta_max 30
_cell_measurement_theta_min 3
_cell_volume 2783(3)
_computing_cell_refinement 'APEX2 (Bruker, 2005)'
_computing_data_collection 'APEX2 (Bruker, 2005)'
_computing_data_reduction 'APEX2 (Bruker, 2005)'
_computing_molecular_graphics 'SHELXTL ver. 5.1 (Sheldrick, 1998b)'
_computing_publication_material 'SHELXTL ver. 5.1 (Sheldrick, 1998b)'
_computing_structure_refinement 'SHELXTL ver. 5.1 (Sheldrick, 1998b)'
_computing_structure_solution 'SHELXTL ver. 5.1 (Sheldrick, 1998b)'
_diffrn_ambient_temperature 100(2)
_diffrn_measured_fraction_theta_full 0.997
_diffrn_measured_fraction_theta_max 0.997
_diffrn_measurement_device_type 'Bruker SMART APEX2 CCD area detector'
_diffrn_measurement_method 'phi and omega scans'
_diffrn_radiation_monochromator graphite
_diffrn_radiation_source 'fine-focus sealed tube'
_diffrn_radiation_type MoK\a
_diffrn_radiation_wavelength 0.71073
_diffrn_reflns_av_R_equivalents 0.0372
_diffrn_reflns_av_sigmaI/netI 0.0744
_diffrn_reflns_limit_h_max 15
_diffrn_reflns_limit_h_min -15
_diffrn_reflns_limit_k_max 18
_diffrn_reflns_limit_k_min -19
_diffrn_reflns_limit_l_max 23
_diffrn_reflns_limit_l_min -9
_diffrn_reflns_number 16022
_diffrn_reflns_theta_full 29.00
_diffrn_reflns_theta_max 29.00
_diffrn_reflns_theta_min 1.84
_exptl_absorpt_coefficient_mu 0.656
_exptl_absorpt_correction_T_max 0.900
_exptl_absorpt_correction_T_min 0.851
_exptl_absorpt_correction_type multi-scan
_exptl_absorpt_process_details 'APEX2 (Bruker, 2005)'
_exptl_crystal_colour orange
_exptl_crystal_density_diffrn 1.349
_exptl_crystal_density_method 'not measured'
_exptl_crystal_description prism
_exptl_crystal_F_000 1176
_exptl_crystal_size_max 0.25
_exptl_crystal_size_mid 0.25
_exptl_crystal_size_min 0.15
_refine_diff_density_max 0.909
_refine_diff_density_min -0.570
_refine_diff_density_rms 0.056
_refine_ls_abs_structure_details 'Flack H D (1983), Acta Cryst. A39, 876-881'
_refine_ls_abs_structure_Flack 0.522(11)
_refine_ls_extinction_method none
_refine_ls_goodness_of_fit_ref 0.974
_refine_ls_hydrogen_treatment constr
_refine_ls_matrix_type full
_refine_ls_number_parameters 342
_refine_ls_number_reflns 7350
_refine_ls_number_restraints 0
_refine_ls_restrained_S_all 0.974
_refine_ls_R_factor_all 0.0508
_refine_ls_R_factor_gt 0.0378
_refine_ls_shift/su_max 0.003
_refine_ls_shift/su_mean 0.000
_refine_ls_structure_factor_coef Fsqd
_refine_ls_weighting_details 'calc w=1/[\s^2^(Fo^2^)+(0.0014P)^2^+0.0000P] where P=(Fo^2^+2Fc^2^)/3'
_refine_ls_weighting_scheme calc
_refine_ls_wR_factor_gt 0.0466
_refine_ls_wR_factor_ref 0.0482
_reflns_number_gt 5826
_reflns_number_total 7350
_reflns_threshold_expression I>2/s(I)
_cod_data_source_file ICA-2012-392-73-76-2.CIF
_cod_data_source_block 3a
_cod_database_code 1512454

loop_
_symmetry_equiv_pos_as_xyz
'x, y, z'
'-x+1/2, -y, z+1/2'
'-x, y+1/2, -z+1/2'
'x+1/2, -y+1/2, -z'

loop_
_atom_site_label
_atom_site_type_symbol
_atom_site_fract_x
_atom_site_fract_y
_atom_site_fract_z
_atom_site_U_iso_or_equiv
_atom_site_adp_type
_atom_site_occupancy
_atom_site_symmetry_multiplicity
_atom_site_calc_flag
_atom_site_refinement_flags
_atom_site_disorder_assembly
_atom_site_disorder_group
Fe1 Fe 0.53771(3) 0.378688(17) 0.149495(18) 0.01565(6) Uani 1 1 d . . .
N1 N 0.69817(16) 0.53314(11) 0.10099(10) 0.0194(4) Uani 1 1 d . . .
N2 N 0.52941(18) 0.29019(10) -0.00875(10) 0.0248(4) Uani 1 1 d . A .
N3 N 0.33519(16) 0.50781(11) 0.11674(10) 0.0190(4) Uani 1 1 d . . .
C1 C 0.6630(2) 0.32134(14) 0.22542(12) 0.0212(5) Uani 1 1 d . . .
H1A H 0.7515 0.3210 0.2177 0.025 Uiso 1 1 calc R . .
C2 C 0.5832(2) 0.25370(14) 0.19978(13) 0.0250(6) Uani 1 1 d . . .
H2A H 0.6057 0.1971 0.1701 0.030 Uiso 1 1 calc R . .
C3 C 0.4646(2) 0.27815(13) 0.22241(12) 0.0232(5) Uani 1 1 d . . .
H3A H 0.3905 0.2418 0.2123 0.028 Uiso 1 1 calc R . .
C4 C 0.4738(2) 0.36051(12) 0.26831(11) 0.0194(5) Uani 1 1 d . . .
C5 C 0.3865(2) 0.41447(14) 0.30737(12) 0.0253(5) Uani 1 1 d . . .
H5A H 0.3046 0.3975 0.3066 0.030 Uiso 1 1 calc R . .
C6 C 0.4232(2) 0.49097(14) 0.34575(14) 0.0301(6) Uani 1 1 d . . .
H6A H 0.3659 0.5274 0.3725 0.036 Uiso 1 1 calc R . .
C7 C 0.5450(2) 0.51842(13) 0.34727(13) 0.0284(5) Uani 1 1 d . . .
H7A H 0.5666 0.5726 0.3748 0.034 Uiso 1 1 calc R . .
C8 C 0.6310(2) 0.46894(14) 0.31025(12) 0.0238(5) Uani 1 1 d . . .
H8A H 0.7120 0.4881 0.3112 0.029 Uiso 1 1 calc R . .
C9 C 0.59615(18) 0.38774(14) 0.27016(12) 0.0177(5) Uani 1 1 d . . .
C10 C 0.63918(18) 0.47222(13) 0.11725(12) 0.0161(5) Uani 1 1 d . . .
C11 C 0.76917(18) 0.61740(14) 0.09036(12) 0.0200(5) Uani 1 1 d . . .
C12 C 0.84623(19) 0.60408(14) 0.01757(14) 0.0332(6) Uani 1 1 d . . .
H12A H 0.8983 0.5507 0.0250 0.050 Uiso 1 1 calc R . .
H12B H 0.8951 0.6590 0.0091 0.050 Uiso 1 1 calc R . .
H12C H 0.7949 0.5940 -0.0281 0.050 Uiso 1 1 calc R . .
C13 C 0.8426(2) 0.62863(15) 0.16413(14) 0.0418(7) Uani 1 1 d . . .
H13A H 0.7894 0.6358 0.2093 0.063 Uiso 1 1 calc R . .
H13B H 0.8933 0.6832 0.1593 0.063 Uiso 1 1 calc R . .
H13C H 0.8929 0.5743 0.1716 0.063 Uiso 1 1 calc R . .
C14 C 0.6817(2) 0.69590(13) 0.07846(13) 0.0243(5) Uani 1 1 d . . .
H14A H 0.6286 0.7002 0.1240 0.036 Uiso 1 1 calc R . .
H14B H 0.6342 0.6846 0.0311 0.036 Uiso 1 1 calc R . .
H14C H 0.7258 0.7536 0.0725 0.036 Uiso 1 1 calc R . .
C15 C 0.5329(2) 0.32591(12) 0.05170(12) 0.0201(5) Uani 1 1 d . . .
C16 C 0.5340(3) 0.24695(14) -0.08600(12) 0.0298(6) Uani 1 1 d . . .
C17 C 0.4732(5) 0.3056(3) -0.1454(3) 0.0461(13) Uani 0.769(6) 1 d P A 1
H17A H 0.3924 0.3201 -0.1274 0.069 Uiso 0.769(6) 1 calc PR A 1
H17B H 0.4689 0.2726 -0.1955 0.069 Uiso 0.769(6) 1 calc PR A 1
H17C H 0.5184 0.3626 -0.1525 0.069 Uiso 0.769(6) 1 calc PR A 1
C18 C 0.4630(4) 0.15371(18) -0.07811(18) 0.0380(11) Uani 0.769(6) 1 d P A 1
H18A H 0.3811 0.1665 -0.0612 0.057 Uiso 0.769(6) 1 calc PR A 1
H18B H 0.5023 0.1144 -0.0392 0.057 Uiso 0.769(6) 1 calc PR A 1
H18C H 0.4616 0.1224 -0.1290 0.057 Uiso 0.769(6) 1 calc PR A 1
C19 C 0.6613(3) 0.2261(4) -0.1059(2) 0.0603(17) Uani 0.769(6) 1 d P A 1
H19A H 0.6944 0.1840 -0.0666 0.090 Uiso 0.769(6) 1 calc PR A 1
H19B H 0.7076 0.2831 -0.1061 0.090 Uiso 0.769(6) 1 calc PR A 1
H19C H 0.6652 0.1974 -0.1578 0.090 Uiso 0.769(6) 1 calc PR A 1
C17' C 0.4314(15) 0.2924(11) -0.1303(11) 0.034(4) Uiso 0.231(6) 1 d P A 2
H17D H 0.3553 0.2695 -0.1099 0.050 Uiso 0.231(6) 1 calc PR A 2
H17E H 0.4376 0.2777 -0.1862 0.050 Uiso 0.231(6) 1 calc PR A 2
H17F H 0.4355 0.3590 -0.1231 0.050 Uiso 0.231(6) 1 calc PR A 2
C18' C 0.5511(14) 0.1520(8) -0.0778(8) 0.048(4) Uiso 0.231(6) 1 d P A 2
H18D H 0.4844 0.1256 -0.0483 0.073 Uiso 0.231(6) 1 calc PR A 2
H18E H 0.6258 0.1406 -0.0495 0.073 Uiso 0.231(6) 1 calc PR A 2
H18F H 0.5552 0.1235 -0.1298 0.073 Uiso 0.231(6) 1 calc PR A 2
C19' C 0.6519(11) 0.2976(10) -0.1254(8) 0.048(4) Uiso 0.231(6) 1 d P A 2
H19D H 0.7246 0.2743 -0.1004 0.071 Uiso 0.231(6) 1 calc PR A 2
H19E H 0.6464 0.3641 -0.1173 0.071 Uiso 0.231(6) 1 calc PR A 2
H19F H 0.6545 0.2844 -0.1817 0.071 Uiso 0.231(6) 1 calc PR A 2
C20 C 0.40963(18) 0.45471(13) 0.12745(11) 0.0165(5) Uani 1 1 d . . .
C21 C 0.25629(19) 0.58790(13) 0.11132(13) 0.0195(5) Uani 1 1 d . . .
C22 C 0.33729(19) 0.67226(13) 0.10549(13) 0.0240(5) Uani 1 1 d . . .
H22A H 0.3912 0.6738 0.1508 0.036 Uiso 1 1 calc R . .
H22B H 0.2883 0.7280 0.1049 0.036 Uiso 1 1 calc R . .
H22C H 0.3842 0.6689 0.0571 0.036 Uiso 1 1 calc R . .
C23 C 0.1805(2) 0.58960(15) 0.18547(13) 0.0340(6) Uani 1 1 d . . .
H23A H 0.1351 0.5323 0.1895 0.051 Uiso 1 1 calc R . .
H23B H 0.1253 0.6417 0.1833 0.051 Uiso 1 1 calc R . .
H23C H 0.2325 0.5959 0.2314 0.051 Uiso 1 1 calc R . .
C24 C 0.1823(2) 0.57754(14) 0.03757(13) 0.0306(6) Uani 1 1 d . . .
H24A H 0.1349 0.5212 0.0409 0.046 Uiso 1 1 calc R . .
H24B H 0.2352 0.5743 -0.0081 0.046 Uiso 1 1 calc R . .
H24C H 0.1290 0.6305 0.0322 0.046 Uiso 1 1 calc R . .
P1 P -0.00102(5) 0.90283(3) 0.14768(4) 0.02131(12) Uani 1 1 d . . .
F1 F -0.05586(13) 0.83732(8) 0.08221(7) 0.0418(4) Uani 1 1 d . . .
F2 F 0.07709(13) 0.95398(9) 0.08396(9) 0.0510(5) Uani 1 1 d . . .
F3 F -0.08135(13) 0.85169(8) 0.21226(8) 0.0444(4) Uani 1 1 d . . .
F4 F 0.05305(15) 0.96719(9) 0.21426(9) 0.0569(5) Uani 1 1 d . . .
F5 F 0.10333(12) 0.83038(9) 0.16173(10) 0.0548(5) Uani 1 1 d . . .
F6 F -0.10662(11) 0.97428(8) 0.13443(10) 0.0459(4) Uani 1 1 d . . .

loop_
_atom_site_aniso_label
_atom_site_aniso_U_11
_atom_site_aniso_U_22
_atom_site_aniso_U_33
_atom_site_aniso_U_23
_atom_site_aniso_U_13
_atom_site_aniso_U_12
Fe1 0.01692(15) 0.01355(12) 0.01648(14) 0.00216(15) -0.00098(15) 0.00010(12)
N1 0.0196(11) 0.0195(10) 0.0189(10) 0.0041(8) -0.0013(8) -0.0032(8)
N2 0.0335(12) 0.0198(9) 0.0213(10) -0.0017(8) -0.0014(10) 0.0023(9)
N3 0.0189(11) 0.0219(10) 0.0163(10) 0.0038(8) -0.0014(8) 0.0019(8)
C1 0.0201(13) 0.0212(11) 0.0222(12) 0.0054(10) -0.0007(10) 0.0050(10)
C2 0.0382(16) 0.0153(11) 0.0214(13) 0.0052(10) -0.0009(11) 0.0063(10)
C3 0.0277(14) 0.0211(11) 0.0210(12) 0.0066(9) -0.0025(12) -0.0052(11)
C4 0.0232(13) 0.0193(11) 0.0156(10) 0.0092(9) -0.0005(10) 0.0005(10)
C5 0.0231(14) 0.0319(13) 0.0208(12) 0.0135(11) 0.0032(10) 0.0029(10)
C6 0.0437(16) 0.0304(12) 0.0161(11) 0.0112(12) 0.0110(13) 0.0163(10)
C7 0.0462(15) 0.0231(10) 0.0160(10) 0.0011(11) -0.0032(15) 0.0028(11)
C8 0.0284(15) 0.0268(12) 0.0163(12) 0.0056(11) -0.0073(10) -0.0054(10)
C9 0.0192(12) 0.0193(11) 0.0145(10) 0.0062(10) -0.0028(9) 0.0018(10)
C10 0.0154(12) 0.0192(11) 0.0136(11) -0.0005(10) -0.0037(9) 0.0038(9)
C11 0.0193(12) 0.0147(10) 0.0261(12) 0.0035(10) -0.0002(9) -0.0047(10)
C12 0.0261(14) 0.0227(13) 0.0509(17) 0.0078(13) 0.0160(12) 0.0027(11)
C13 0.0480(17) 0.0317(13) 0.0456(18) 0.0121(14) -0.0231(13) -0.0194(12)
C14 0.0268(15) 0.0184(11) 0.0276(13) -0.0006(11) 0.0046(11) -0.0003(10)
C15 0.0222(12) 0.0140(10) 0.0241(12) 0.0047(9) 0.0029(11) 0.0027(10)
C16 0.0414(16) 0.0293(12) 0.0186(12) -0.0081(10) -0.0019(13) 0.0071(13)
C17 0.084(5) 0.032(2) 0.023(2) -0.002(2) -0.009(3) 0.008(2)
C18 0.065(3) 0.0203(16) 0.0283(18) -0.0059(14) -0.003(2) -0.0049(19)
C19 0.036(3) 0.099(4) 0.046(3) -0.040(3) 0.001(2) 0.004(2)
C20 0.0190(12) 0.0183(11) 0.0121(11) 0.0031(9) 0.0015(9) -0.0066(9)
C21 0.0172(12) 0.0199(11) 0.0215(12) 0.0032(10) 0.0017(10) 0.0050(9)
C22 0.0243(14) 0.0246(12) 0.0233(13) -0.0033(11) 0.0005(11) -0.0017(10)
C23 0.0313(16) 0.0320(14) 0.0387(15) 0.0101(12) 0.0158(12) 0.0093(11)
C24 0.0259(15) 0.0272(13) 0.0387(15) 0.0092(12) -0.0148(12) -0.0044(10)
P1 0.0181(3) 0.0223(3) 0.0235(3) -0.0049(3) -0.0016(3) -0.0011(2)
F1 0.0547(11) 0.0432(8) 0.0275(8) -0.0082(7) -0.0114(8) -0.0162(8)
F2 0.0479(11) 0.0448(9) 0.0601(11) 0.0001(9) 0.0289(9) -0.0130(7)
F3 0.0581(12) 0.0438(9) 0.0315(8) 0.0124(7) 0.0093(7) -0.0039(7)
F4 0.0519(11) 0.0616(10) 0.0572(10) -0.0387(9) -0.0073(9) -0.0106(9)
F5 0.0435(10) 0.0494(8) 0.0713(12) -0.0093(10) -0.0163(9) 0.0260(7)
F6 0.0313(9) 0.0336(7) 0.0727(12) 0.0129(9) 0.0060(8) 0.0099(6)

loop_
_atom_type_symbol
_atom_type_description
_atom_type_scat_dispersion_real
_atom_type_scat_dispersion_imag
_atom_type_scat_source
C C 0.0033 0.0016 'International Tables Vol C Tables 4.2.6.8 and 6.1.1.4'
H H 0.0000 0.0000 'International Tables Vol C Tables 4.2.6.8 and 6.1.1.4'
N N 0.0061 0.0033 'International Tables Vol C Tables 4.2.6.8 and 6.1.1.4'
F F 0.0171 0.0103 'International Tables Vol C Tables 4.2.6.8 and 6.1.1.4'
P P 0.1023 0.0942 'International Tables Vol C Tables 4.2.6.8 and 6.1.1.4'
Fe Fe 0.3463 0.8444 'International Tables Vol C Tables 4.2.6.8 and 6.1.1.4'

loop_
_geom_angle_atom_site_label_1
_geom_angle_atom_site_label_2
_geom_angle_atom_site_label_3
_geom_angle
C15 Fe1 C20 92.47(9)
C15 Fe1 C10 93.24(9)
C20 Fe1 C10 88.63(10)
C15 Fe1 C2 90.85(9)
C20 Fe1 C2 143.00(9)
C10 Fe1 C2 127.95(10)
C15 Fe1 C1 114.56(9)
C20 Fe1 C1 152.63(9)
C10 Fe1 C1 93.72(10)
C2 Fe1 C1 39.36(8)
C15 Fe1 C3 103.59(9)
C20 Fe1 C3 103.64(10)
C10 Fe1 C3 158.52(9)
C2 Fe1 C3 40.14(9)
C1 Fe1 C3 67.29(10)
C15 Fe1 C9 153.86(8)
C20 Fe1 C9 113.05(8)
C10 Fe1 C9 92.93(9)
C2 Fe1 C9 65.57(9)
C1 Fe1 C9 39.64(8)
C3 Fe1 C9 66.15(8)
C15 Fe1 C4 142.01(9)
C20 Fe1 C4 90.36(9)
C10 Fe1 C4 124.70(8)
C2 Fe1 C4 65.65(8)
C1 Fe1 C4 66.01(9)
C3 Fe1 C4 39.41(7)
C9 Fe1 C4 38.56(8)
C10 N1 C11 172.1(2)
C15 N2 C16 175.9(2)
C20 N3 C21 168.6(2)
C2 C1 C9 107.7(2)
C2 C1 Fe1 69.97(13)
C9 C1 Fe1 73.09(12)
C2 C1 H1A 126.1
C9 C1 H1A 126.1
Fe1 C1 H1A 126.1
C1 C2 C3 109.6(2)
C1 C2 Fe1 70.66(12)
C3 C2 Fe1 70.40(12)
C1 C2 H2A 125.2
C3 C2 H2A 125.2
Fe1 C2 H2A 125.2
C2 C3 C4 106.8(2)
C2 C3 Fe1 69.46(13)
C4 C3 Fe1 73.16(12)
C2 C3 H3A 126.5
C4 C3 H3A 126.5
Fe1 C3 H3A 126.5
C5 C4 C9 119.8(2)
C5 C4 C3 131.9(2)
C9 C4 C3 108.22(19)
C5 C4 Fe1 126.78(14)
C9 C4 Fe1 70.65(12)
C3 C4 Fe1 67.43(11)
C6 C5 C4 118.1(2)
C6 C5 H5A 121.0
C4 C5 H5A 120.9
C5 C6 C7 122.1(2)
C5 C6 H6A 118.9
C7 C6 H6A 118.9
C8 C7 C6 121.6(2)
C8 C7 H7A 119.2
C6 C7 H7A 119.2
C7 C8 C9 118.0(2)
C7 C8 H8A 121.0
C9 C8 H8A 121.0
C8 C9 C4 120.39(19)
C8 C9 C1 132.0(2)
C4 C9 C1 107.55(19)
C8 C9 Fe1 126.26(14)
C4 C9 Fe1 70.80(12)
C1 C9 Fe1 67.28(12)
N1 C10 Fe1 175.61(19)
N1 C11 C13 106.38(17)
N1 C11 C14 107.11(17)
C13 C11 C14 112.40(19)
N1 C11 C12 107.46(17)
C13 C11 C12 112.5(2)
C14 C11 C12 110.66(18)
C11 C12 H12A 109.5
C11 C12 H12B 109.5
H12A C12 H12B 109.5
C11 C12 H12C 109.5
H12A C12 H12C 109.5
H12B C12 H12C 109.5
C11 C13 H13A 109.5
C11 C13 H13B 109.5
H13A C13 H13B 109.5
C11 C13 H13C 109.5
H13A C13 H13C 109.5
H13B C13 H13C 109.5
C11 C14 H14A 109.5
C11 C14 H14B 109.5
H14A C14 H14B 109.5
C11 C14 H14C 109.5
H14A C14 H14C 109.5
H14B C14 H14C 109.5
N2 C15 Fe1 177.96(17)
C18' C16 N2 109.9(6)
C18' C16 C17 134.1(6)
N2 C16 C17 110.5(2)
C18' C16 C19 72.0(6)
N2 C16 C19 108.9(2)
C17 C16 C19 113.5(3)
C18' C16 C17' 125.4(8)
N2 C16 C17' 103.4(7)
C19 C16 C17' 133.9(6)
N2 C16 C18 106.0(2)
C17 C16 C18 108.7(3)
C19 C16 C18 108.9(3)
C17' C16 C18 92.0(6)
C18' C16 C19' 111.7(7)
N2 C16 C19' 101.6(5)
C17 C16 C19' 80.5(5)
C17' C16 C19' 102.0(7)
C18 C16 C19' 145.0(5)
C16 C17 H17A 109.5
C16 C17 H17B 109.5
C16 C17 H17C 109.5
C16 C18 H18A 109.5
C16 C18 H18B 109.5
C16 C18 H18C 109.5
C16 C19 H19A 109.5
C16 C19 H19B 109.5
C16 C19 H19C 109.5
C16 C17' H17D 109.5
C16 C17' H17E 109.5
H17D C17' H17E 109.5
C16 C17' H17F 109.5
H17D C17' H17F 109.5
H17E C17' H17F 109.5
C16 C18' H18D 109.5
C16 C18' H18E 109.5
H18D C18' H18E 109.5
C16 C18' H18F 109.5
H18D C18' H18F 109.5
H18E C18' H18F 109.5
C16 C19' H19D 109.5
C16 C19' H19E 109.5
H19D C19' H19E 109.5
C16 C19' H19F 109.5
H19D C19' H19F 109.5
H19E C19' H19F 109.5
N3 C20 Fe1 174.27(19)
N3 C21 C24 107.66(17)
N3 C21 C23 107.27(17)
C24 C21 C23 112.67(19)
N3 C21 C22 106.55(17)
C24 C21 C22 110.56(18)
C23 C21 C22 111.80(18)
C21 C22 H22A 109.5
C21 C22 H22B 109.5
H22A C22 H22B 109.5
C21 C22 H22C 109.5
H22A C22 H22C 109.5
H22B C22 H22C 109.5
C21 C23 H23A 109.5
C21 C23 H23B 109.5
H23A C23 H23B 109.5
C21 C23 H23C 109.5
H23A C23 H23C 109.5
H23B C23 H23C 109.5
C21 C24 H24A 109.5
C21 C24 H24B 109.5
H24A C24 H24B 109.5
C21 C24 H24C 109.5
H24A C24 H24C 109.5
H24B C24 H24C 109.5
F2 P1 F4 90.07(9)
F2 P1 F1 90.85(9)
F4 P1 F1 179.04(9)
F2 P1 F6 90.35(9)
F4 P1 F6 89.96(9)
F1 P1 F6 90.30(9)
F2 P1 F5 90.51(9)
F4 P1 F5 90.19(9)
F1 P1 F5 89.53(8)
F6 P1 F5 179.13(9)
F2 P1 F3 179.41(8)
F4 P1 F3 89.90(9)
F1 P1 F3 89.19(8)
F6 P1 F3 89.06(9)
F5 P1 F3 90.08(9)

loop_
_geom_bond_atom_site_label_1
_geom_bond_atom_site_label_2
_geom_bond_distance
Fe1 C15 1.836(2)
Fe1 C20 1.852(2)
Fe1 C10 1.858(2)
Fe1 C2 2.076(2)
Fe1 C1 2.085(2)
Fe1 C3 2.088(2)
Fe1 C9 2.162(2)
Fe1 C4 2.164(2)
N1 C10 1.141(2)
N1 C11 1.474(3)
N2 C15 1.155(2)
N2 C16 1.460(3)
N3 C20 1.152(2)
N3 C21 1.467(3)
C1 C2 1.401(3)
C1 C9 1.442(3)
C1 H1A 1.0000
C2 C3 1.429(3)
C2 H2A 1.0000
C3 C4 1.436(3)
C3 H3A 1.0000
C4 C5 1.421(3)
C4 C9 1.429(3)
C5 C6 1.356(3)
C5 H5A 0.9500
C6 C7 1.422(3)
C6 H6A 0.9500
C7 C8 1.359(3)
C7 H7A 0.9500
C8 C9 1.421(3)
C8 H8A 0.9500
C11 C13 1.512(3)
C11 C14 1.520(3)
C11 C12 1.524(3)
C12 H12A 0.9800
C12 H12B 0.9800
C12 H12C 0.9800
C13 H13A 0.9800
C13 H13B 0.9800
C13 H13C 0.9800
C14 H14A 0.9800
C14 H14B 0.9800
C14 H14C 0.9800
C16 C18' 1.403(11)
C16 C17 1.489(5)
C16 C19 1.498(4)
C16 C17' 1.526(19)
C16 C18 1.580(4)
C16 C19' 1.656(12)
C17 H17A 0.9800
C17 H17B 0.9800
C17 H17C 0.9800
C18 H18A 0.9800
C18 H18B 0.9800
C18 H18C 0.9800
C19 H19A 0.9800
C19 H19B 0.9800
C19 H19C 0.9800
C17' H17D 0.9800
C17' H17E 0.9800
C17' H17F 0.9800
C18' H18D 0.9800
C18' H18E 0.9800
C18' H18F 0.9800
C19' H19D 0.9800
C19' H19E 0.9800
C19' H19F 0.9800
C21 C24 1.513(3)
C21 C23 1.523(3)
C21 C22 1.531(3)
C22 H22A 0.9800
C22 H22B 0.9800
C22 H22C 0.9800
C23 H23A 0.9800
C23 H23B 0.9800
C23 H23C 0.9800
C24 H24A 0.9800
C24 H24B 0.9800
C24 H24C 0.9800
P1 F2 1.5816(16)
P1 F4 1.5917(16)
P1 F1 1.5917(14)
P1 F6 1.5923(15)
P1 F5 1.5935(15)
P1 F3 1.6053(15)

loop_
_geom_torsion_atom_site_label_1
_geom_torsion_atom_site_label_2
_geom_torsion_atom_site_label_3
_geom_torsion_atom_site_label_4
_geom_torsion
C15 Fe1 C1 C2 -57.90(17)
C20 Fe1 C1 C2 112.6(2)
C10 Fe1 C1 C2 -153.19(15)
C3 Fe1 C1 C2 37.20(13)
C9 Fe1 C1 C2 116.71(19)
C4 Fe1 C1 C2 80.27(14)
C15 Fe1 C1 C9 -174.61(13)
C20 Fe1 C1 C9 -4.1(2)
C10 Fe1 C1 C9 90.11(13)
C2 Fe1 C1 C9 -116.71(19)
C3 Fe1 C1 C9 -79.51(14)
C4 Fe1 C1 C9 -36.44(12)
C9 C1 C2 C3 3.9(2)
Fe1 C1 C2 C3 -59.87(15)
C9 C1 C2 Fe1 63.80(15)
C15 Fe1 C2 C1 129.60(15)
C20 Fe1 C2 C1 -135.16(16)
C10 Fe1 C2 C1 34.81(18)
C3 Fe1 C2 C1 -120.10(19)
C9 Fe1 C2 C1 -38.75(13)
C4 Fe1 C2 C1 -81.26(15)
C15 Fe1 C2 C3 -110.30(14)
C20 Fe1 C2 C3 -15.1(2)
C10 Fe1 C2 C3 154.92(13)
C1 Fe1 C2 C3 120.10(19)
C9 Fe1 C2 C3 81.35(14)
C4 Fe1 C2 C3 38.85(12)
C1 C2 C3 C4 -4.1(2)
Fe1 C2 C3 C4 -64.14(14)
C1 C2 C3 Fe1 60.03(15)
C15 Fe1 C3 C2 74.75(15)
C20 Fe1 C3 C2 170.74(13)
C10 Fe1 C3 C2 -65.9(3)
C1 Fe1 C3 C2 -36.50(13)
C9 Fe1 C3 C2 -79.80(14)
C4 Fe1 C3 C2 -115.83(19)
C15 Fe1 C3 C4 -169.42(14)
C20 Fe1 C3 C4 -73.42(14)
C10 Fe1 C3 C4 49.9(3)
C2 Fe1 C3 C4 115.83(19)
C1 Fe1 C3 C4 79.34(14)
C9 Fe1 C3 C4 36.03(12)
C2 C3 C4 C5 -178.4(2)
Fe1 C3 C4 C5 119.9(2)
C2 C3 C4 C9 2.7(2)
Fe1 C3 C4 C9 -59.03(14)
C2 C3 C4 Fe1 61.69(14)
C15 Fe1 C4 C5 -109.5(2)
C20 Fe1 C4 C5 -15.0(2)
C10 Fe1 C4 C5 73.6(2)
C2 Fe1 C4 C5 -165.9(2)
C1 Fe1 C4 C5 150.8(2)
C3 Fe1 C4 C5 -126.4(3)
C9 Fe1 C4 C5 113.3(2)
C15 Fe1 C4 C9 137.18(15)
C20 Fe1 C4 C9 -128.33(13)
C10 Fe1 C4 C9 -39.75(15)
C2 Fe1 C4 C9 80.76(14)
C1 Fe1 C4 C9 37.44(12)
C3 Fe1 C4 C9 120.32(18)
C15 Fe1 C4 C3 16.9(2)
C20 Fe1 C4 C3 111.34(14)
C10 Fe1 C4 C3 -160.07(14)
C2 Fe1 C4 C3 -39.56(13)
C1 Fe1 C4 C3 -82.88(14)
C9 Fe1 C4 C3 -120.32(18)
C9 C4 C5 C6 -0.2(3)
C3 C4 C5 C6 -179.0(2)
Fe1 C4 C5 C6 -87.4(2)
C4 C5 C6 C7 0.5(3)
C5 C6 C7 C8 -0.1(4)
C6 C7 C8 C9 -0.6(3)
C7 C8 C9 C4 0.9(3)
C7 C8 C9 C1 179.4(2)
C7 C8 C9 Fe1 88.5(2)
C5 C4 C9 C8 -0.6(3)
C3 C4 C9 C8 178.50(17)
Fe1 C4 C9 C8 121.45(19)
C5 C4 C9 C1 -179.39(17)
C3 C4 C9 C1 -0.3(2)
Fe1 C4 C9 C1 -57.38(14)
C5 C4 C9 Fe1 -122.02(18)
C3 C4 C9 Fe1 57.05(13)
C2 C1 C9 C8 179.2(2)
Fe1 C1 C9 C8 -119.1(2)
C2 C1 C9 C4 -2.2(2)
Fe1 C1 C9 C4 59.58(14)
C2 C1 C9 Fe1 -61.78(15)
C15 Fe1 C9 C8 137.6(2)
C20 Fe1 C9 C8 -55.7(2)
C10 Fe1 C9 C8 34.1(2)
C2 Fe1 C9 C8 164.9(2)
C1 Fe1 C9 C8 126.4(3)
C3 Fe1 C9 C8 -151.0(2)
C4 Fe1 C9 C8 -114.1(2)
C15 Fe1 C9 C4 -108.3(2)
C20 Fe1 C9 C4 58.48(14)
C10 Fe1 C9 C4 148.24(12)
C2 Fe1 C9 C4 -80.99(13)
C1 Fe1 C9 C4 -119.47(18)
C3 Fe1 C9 C4 -36.81(12)
C15 Fe1 C9 C1 11.2(3)
C20 Fe1 C9 C1 177.95(12)
C10 Fe1 C9 C1 -92.29(14)
C2 Fe1 C9 C1 38.48(13)
C3 Fe1 C9 C1 82.66(15)
C4 Fe1 C9 C1 119.47(18)
C11 N1 C10 Fe1 16(4)
C15 Fe1 C10 N1 150(3)
C20 Fe1 C10 N1 57(3)
C2 Fe1 C10 N1 -117(3)
C1 Fe1 C10 N1 -95(3)
C3 Fe1 C10 N1 -68(3)
C9 Fe1 C10 N1 -56(3)
C4 Fe1 C10 N1 -32(3)
C10 N1 C11 C13 51.8(16)
C10 N1 C11 C14 -68.6(16)
C10 N1 C11 C12 172.5(15)
C16 N2 C15 Fe1 -113(6)
C20 Fe1 C15 N2 -123(6)
C10 Fe1 C15 N2 148(6)
C2 Fe1 C15 N2 20(6)
C1 Fe1 C15 N2 53(6)
C3 Fe1 C15 N2 -18(6)
C9 Fe1 C15 N2 45(6)
C4 Fe1 C15 N2 -29(6)
C15 N2 C16 C18' 100(3)
C15 N2 C16 C17 -103(3)
C15 N2 C16 C19 23(3)
C15 N2 C16 C17' -124(3)
C15 N2 C16 C18 140(3)
C15 N2 C16 C19' -19(3)
C21 N3 C20 Fe1 -1(3)
C15 Fe1 C20 N3 -137.0(19)
C10 Fe1 C20 N3 -43.8(19)
C2 Fe1 C20 N3 128.3(19)
C1 Fe1 C20 N3 52(2)
C3 Fe1 C20 N3 118.4(19)
C9 Fe1 C20 N3 48.8(19)
C4 Fe1 C20 N3 80.9(19)
C20 N3 C21 C24 150.8(10)
C20 N3 C21 C23 -87.7(11)
C20 N3 C21 C22 32.2(11)
